data_7240610
loop_
_publ_author_name
'Gugin, Nikita'
'Presypkina, Eugenia V.'
'Virovets, Alexander Viktorovich'
'Davydova, Elena I.'
'Timoshkin, Alexey Y.'

_publ_section_title
;
 Structural Variety of Aluminium and Gallium Coordination Polymers Based
 on Bis-pyridylethylene: From Molecular Complexes to Ionic Networks
;
_journal_name_full CrystEngComm
_journal_paper_doi 10.1039/D0CE00541J
_journal_year 2020
_chemical_formula_moiety 'C12 H10 Cl3 Ga N2'
_chemical_formula_sum 'C12 H10 Cl3 Ga N2'
_chemical_formula_weight 358.29
_chemical_properties_physical Air-sensitive,Moisture-sensitive
_space_group_crystal_system monoclinic
_space_group_IT_number 14
_space_group_name_Hall '-P 2yn'
_space_group_name_H-M_alt 'P 1 21/n 1'
_atom_sites_solution_hydrogens geom
_audit_creation_method SHELXL-2018/3
_audit_update_record
;
2020-02-17 deposited with the CCDC.	2020-06-03 downloaded from the CCDC.
;
_cell_angle_alpha 90
_cell_angle_beta 90.785(2)
_cell_angle_gamma 90
_cell_formula_units_Z 4
_cell_length_a 6.92433(19)
_cell_length_b 7.46902(18)
_cell_length_c 26.5125(6)
_cell_measurement_reflns_used 3119
_cell_measurement_temperature 90(2)
_cell_measurement_theta_max 73.8820
_cell_measurement_theta_min 6.1290
_cell_volume 1371.04(6)
_computing_cell_refinement 'CrysAlisPro 1.171.38.46 (Rigaku OD, 2015)'
_computing_data_collection 'CrysAlisPro 1.171.38.46 (Rigaku OD, 2015)'
_computing_data_reduction 'CrysAlisPro 1.171.38.46 (Rigaku OD, 2015)'
_computing_structure_refinement 'SHELXL-2018/3 (Sheldrick, 2018)'
_computing_structure_solution SHELXT
_diffrn_ambient_temperature 90(2)
_diffrn_detector 'CCD plate'
_diffrn_detector_area_resol_mean 4.2047
_diffrn_detector_type TitanS2
_diffrn_measured_fraction_theta_full 0.996
_diffrn_measured_fraction_theta_max 0.977
_diffrn_measurement_device_type 'Rigaku Oxford Diffraction SuperNova'
_diffrn_measurement_method '\w scans'
_diffrn_radiation_probe x-ray
_diffrn_radiation_type CuK\a
_diffrn_radiation_wavelength 1.54178
_diffrn_reflns_av_R_equivalents 0.0295
_diffrn_reflns_av_unetI/netI 0.0343
_diffrn_reflns_Laue_measured_fraction_full 0.996
_diffrn_reflns_Laue_measured_fraction_max 0.977
_diffrn_reflns_limit_h_max 8
_diffrn_reflns_limit_h_min -7
_diffrn_reflns_limit_k_max 9
_diffrn_reflns_limit_k_min -6
_diffrn_reflns_limit_l_max 30
_diffrn_reflns_limit_l_min -32
_diffrn_reflns_number 6120
_diffrn_reflns_point_group_measured_fraction_full 0.996
_diffrn_reflns_point_group_measured_fraction_max 0.977
_diffrn_reflns_theta_full 67.500
_diffrn_reflns_theta_max 73.994
_diffrn_reflns_theta_min 3.334
_diffrn_source_type 'microfocus SuperNova source'
_exptl_absorpt_coefficient_mu 7.977
_exptl_absorpt_correction_T_max 0.944
_exptl_absorpt_correction_T_min 0.501
_exptl_absorpt_correction_type gaussian
_exptl_absorpt_process_details
;
CrysAlisPro 1.171.38.46 (Rigaku Oxford Diffraction, 2015)
Numerical absorption correction based on gaussian integration over
			a multifaceted crystal model
Empirical absorption correction using spherical harmonics,
 implemented in SCALE3 ABSPACK scaling algorithm.
;
_exptl_crystal_colour colourless
_exptl_crystal_density_diffrn 1.736
_exptl_crystal_description 'elongated prism'
_exptl_crystal_F_000 712
_exptl_crystal_recrystallization_method Sublimation
_exptl_crystal_size_max 0.231
_exptl_crystal_size_mid 0.061
_exptl_crystal_size_min 0.029
_refine_diff_density_max 0.801
_refine_diff_density_min -0.472
_refine_diff_density_rms 0.086
_refine_ls_extinction_method none
_refine_ls_goodness_of_fit_ref 0.965
_refine_ls_hydrogen_treatment constr
_refine_ls_matrix_type full
_refine_ls_number_parameters 163
_refine_ls_number_reflns 2728
_refine_ls_number_restraints 0
_refine_ls_restrained_S_all 0.965
_refine_ls_R_factor_all 0.0357
_refine_ls_R_factor_gt 0.0279
_refine_ls_shift/su_max 0.001
_refine_ls_shift/su_mean 0.000
_refine_ls_structure_factor_coef Fsqd
_refine_ls_weighting_details 'w=1/[\s^2^(Fo^2^)+(0.0450P)^2^] where P=(Fo^2^+2Fc^2^)/3'
_refine_ls_weighting_scheme calc
_refine_ls_wR_factor_gt 0.0688
_refine_ls_wR_factor_ref 0.0705
_reflns_Friedel_coverage 0.000
_reflns_number_gt 2268
_reflns_number_total 2728
_reflns_threshold_expression 'I > 2\s(I)'
_cod_data_source_file d0ce00541j2.cif
_cod_data_source_block ayt58
_cod_original_sg_symbol_H-M 'P 21/n'
_cod_database_code 7240610
_shelx_shelxl_version_number 2018/3
_shelx_space_group_comment
;
The symmetry employed for this shelxl refinement is uniquely defined
by the following loop, which should always be used as a source of
symmetry information in preference to the above space-group names.
They are only intended as comments.
;
_shelx_estimated_absorpt_t_min 0.260
_shelx_estimated_absorpt_t_max 0.802

loop_
_space_group_symop_operation_xyz
'x, y, z'
'-x+1/2, y+1/2, -z+1/2'
'-x, -y, -z'
'x-1/2, -y-1/2, z-1/2'

loop_
_atom_site_label
_atom_site_type_symbol
_atom_site_fract_x
_atom_site_fract_y
_atom_site_fract_z
_atom_site_U_iso_or_equiv
_atom_site_adp_type
_atom_site_occupancy
_atom_site_site_symmetry_order
_atom_site_calc_flag
_atom_site_refinement_flags_posn
_atom_site_refinement_flags_adp
_atom_site_refinement_flags_occupancy
_atom_site_disorder_assembly
_atom_site_disorder_group
Ga1 Ga 0.28502(4) 0.77941(4) 0.12943(2) 0.01202(10) Uani 1 1 d . . . . .
Cl1 Cl -0.00948(8) 0.81912(8) 0.15726(2) 0.01681(13) Uani 1 1 d . . . . .
Cl2 Cl 0.46071(8) 1.00429(8) 0.10142(2) 0.01726(13) Uani 1 1 d . . . . .
Cl3 Cl 0.41413(8) 0.51016(8) 0.12861(2) 0.01649(13) Uani 1 1 d . . . . .
N1 N 0.3972(3) 0.8130(3) 0.20558(7) 0.0145(4) Uani 1 1 d . . . . .
N2 N 0.6755(3) 0.7593(3) 0.55301(7) 0.0146(4) Uani 1 1 d . . . . .
C1 C 0.5633(4) 0.8953(4) 0.21785(9) 0.0165(5) Uani 1 1 d . . . . .
H1 H 0.634428 0.951534 0.191888 0.020 Uiso 1 1 calc R U . . .
C2 C 0.6358(4) 0.9017(4) 0.26693(9) 0.0179(5) Uani 1 1 d . . . . .
H2 H 0.754592 0.960802 0.273968 0.021 Uiso 1 1 calc R U . . .
C3 C 0.5335(4) 0.8209(3) 0.30597(9) 0.0158(5) Uani 1 1 d . . . . .
C4 C 0.3613(4) 0.7331(3) 0.29264(9) 0.0166(5) Uani 1 1 d . . . . .
H4 H 0.287169 0.674974 0.317677 0.020 Uiso 1 1 calc R U . . .
C5 C 0.3005(4) 0.7318(3) 0.24301(9) 0.0177(5) Uani 1 1 d . . . . .
H5 H 0.184226 0.670430 0.234669 0.021 Uiso 1 1 calc R U . . .
C6 C 0.6064(4) 0.8280(3) 0.35805(9) 0.0171(5) Uani 1 1 d . . . . .
H6 H 0.733053 0.872940 0.363955 0.021 Uiso 1 1 calc R U . . .
C7 C 0.5041(4) 0.7744(3) 0.39776(9) 0.0163(5) Uani 1 1 d . . . . .
H7 H 0.377503 0.730739 0.390955 0.020 Uiso 1 1 calc R U . . .
C8 C 0.5678(4) 0.7763(3) 0.45076(9) 0.0154(5) Uani 1 1 d . . . . .
C9 C 0.7574(4) 0.8135(3) 0.46656(9) 0.0165(5) Uani 1 1 d . . . . .
H9 H 0.852615 0.845796 0.442753 0.020 Uiso 1 1 calc R U . . .
C10 C 0.8041(4) 0.8026(3) 0.51748(9) 0.0165(5) Uani 1 1 d . . . . .
H10 H 0.933366 0.826806 0.527793 0.020 Uiso 1 1 calc R U . . .
C11 C 0.4928(4) 0.7266(4) 0.53823(10) 0.0183(5) Uani 1 1 d . . . . .
H11 H 0.400172 0.697017 0.562983 0.022 Uiso 1 1 calc R U . . .
C12 C 0.4347(4) 0.7344(4) 0.48798(10) 0.0189(5) Uani 1 1 d . . . . .
H12 H 0.303926 0.711058 0.478893 0.023 Uiso 1 1 calc R U . . .

loop_
_atom_site_aniso_label
_atom_site_aniso_U_11
_atom_site_aniso_U_22
_atom_site_aniso_U_33
_atom_site_aniso_U_23
_atom_site_aniso_U_13
_atom_site_aniso_U_12
Ga1 0.01330(15) 0.01483(16) 0.00790(15) -0.00023(10) -0.00073(10) 0.00135(11)
Cl1 0.0143(3) 0.0252(3) 0.0110(3) -0.0004(2) 0.0010(2) 0.0034(2)
Cl2 0.0198(3) 0.0195(3) 0.0125(3) 0.0031(2) -0.0018(2) -0.0036(2)
Cl3 0.0194(3) 0.0165(3) 0.0136(3) -0.0009(2) -0.0018(2) 0.0050(2)
N1 0.0169(10) 0.0168(10) 0.0096(9) -0.0006(7) -0.0012(7) 0.0011(8)
N2 0.0159(10) 0.0170(10) 0.0108(10) -0.0005(8) -0.0027(8) 0.0004(8)
C1 0.0153(12) 0.0225(12) 0.0117(11) -0.0001(9) 0.0005(9) 0.0010(10)
C2 0.0139(11) 0.0244(13) 0.0153(12) -0.0011(10) -0.0016(9) -0.0006(10)
C3 0.0186(12) 0.0176(12) 0.0110(11) -0.0006(9) -0.0029(9) 0.0014(10)
C4 0.0232(13) 0.0186(12) 0.0080(11) 0.0012(9) -0.0028(9) -0.0056(10)
C5 0.0219(13) 0.0180(12) 0.0131(12) 0.0021(9) -0.0019(10) -0.0039(10)
C6 0.0194(12) 0.0205(12) 0.0114(11) -0.0008(9) -0.0035(9) -0.0013(10)
C7 0.0182(12) 0.0178(12) 0.0127(12) 0.0006(9) -0.0053(9) -0.0017(9)
C8 0.0186(12) 0.0156(11) 0.0120(12) 0.0008(9) -0.0024(9) 0.0013(9)
C9 0.0181(12) 0.0203(12) 0.0110(11) 0.0016(9) 0.0013(9) -0.0007(10)
C10 0.0174(12) 0.0204(13) 0.0116(12) -0.0004(9) -0.0027(9) -0.0021(10)
C11 0.0150(12) 0.0248(13) 0.0151(12) 0.0014(10) -0.0002(9) -0.0022(10)
C12 0.0169(12) 0.0272(13) 0.0124(12) -0.0008(10) -0.0032(9) -0.0002(10)

loop_
_atom_type_symbol
_atom_type_description
_atom_type_scat_dispersion_real
_atom_type_scat_dispersion_imag
_atom_type_scat_source
C C 0.0181 0.0091 'International Tables Vol C Tables 4.2.6.8 and 6.1.1.4'
H H 0.0000 0.0000 'International Tables Vol C Tables 4.2.6.8 and 6.1.1.4'
N N 0.0311 0.0180 'International Tables Vol C Tables 4.2.6.8 and 6.1.1.4'
Cl Cl 0.3639 0.7018 'International Tables Vol C Tables 4.2.6.8 and 6.1.1.4'
Ga Ga -1.2846 0.7763 'International Tables Vol C Tables 4.2.6.8 and 6.1.1.4'

loop_
_geom_angle_atom_site_label_1
_geom_angle_atom_site_label_2
_geom_angle_atom_site_label_3
_geom_angle
_geom_angle_site_symmetry_1
_geom_angle_site_symmetry_3
_geom_angle_publ_flag
N1 Ga1 N2 178.88(8) . 4_575 ?
N1 Ga1 Cl1 89.65(6) . . ?
N2 Ga1 Cl1 91.00(6) 4_575 . ?
N1 Ga1 Cl3 88.55(6) . . ?
N2 Ga1 Cl3 90.33(6) 4_575 . ?
Cl1 Ga1 Cl3 120.36(3) . . ?
N1 Ga1 Cl2 91.90(6) . . ?
N2 Ga1 Cl2 88.54(6) 4_575 . ?
Cl1 Ga1 Cl2 121.87(3) . . ?
Cl3 Ga1 Cl2 117.77(3) . . ?
C1 N1 C5 117.4(2) . . ?
C1 N1 Ga1 125.06(17) . . ?
C5 N1 Ga1 117.26(16) . . ?
C11 N2 C10 118.0(2) . . ?
C11 N2 Ga1 124.31(17) . 4_676 ?
C10 N2 Ga1 117.33(16) . 4_676 ?
N1 C1 C2 122.8(2) . . ?
N1 C1 H1 118.6 . . ?
C2 C1 H1 118.6 . . ?
C1 C2 C3 119.9(2) . . ?
C1 C2 H2 120.1 . . ?
C3 C2 H2 120.1 . . ?
C2 C3 C4 116.9(2) . . ?
C2 C3 C6 120.7(2) . . ?
C4 C3 C6 122.4(2) . . ?
C5 C4 C3 119.5(2) . . ?
C5 C4 H4 120.2 . . ?
C3 C4 H4 120.2 . . ?
N1 C5 C4 123.5(2) . . ?
N1 C5 H5 118.3 . . ?
C4 C5 H5 118.3 . . ?
C7 C6 C3 123.5(2) . . ?
C7 C6 H6 118.3 . . ?
C3 C6 H6 118.3 . . ?
C6 C7 C8 126.5(2) . . ?
C6 C7 H7 116.7 . . ?
C8 C7 H7 116.7 . . ?
C12 C8 C9 117.3(2) . . ?
C12 C8 C7 118.8(2) . . ?
C9 C8 C7 123.9(2) . . ?
C10 C9 C8 119.0(2) . . ?
C10 C9 H9 120.5 . . ?
C8 C9 H9 120.5 . . ?
N2 C10 C9 123.3(2) . . ?
N2 C10 H10 118.4 . . ?
C9 C10 H10 118.4 . . ?
N2 C11 C12 122.2(2) . . ?
N2 C11 H11 118.9 . . ?
C12 C11 H11 118.9 . . ?
C11 C12 C8 120.2(2) . . ?
C11 C12 H12 119.9 . . ?
C8 C12 H12 119.9 . . ?

loop_
_geom_bond_atom_site_label_1
_geom_bond_atom_site_label_2
_geom_bond_distance
_geom_bond_site_symmetry_2
_geom_bond_publ_flag
Ga1 N1 2.168(2) . ?
Ga1 N2 2.173(2) 4_575 ?
Ga1 Cl1 2.1982(6) . ?
Ga1 Cl3 2.2010(6) . ?
Ga1 Cl2 2.2085(7) . ?
N1 C1 1.340(3) . ?
N1 C5 1.349(3) . ?
N2 C11 1.342(3) . ?
N2 C10 1.344(3) . ?
C1 C2 1.389(3) . ?
C1 H1 0.9500 . ?
C2 C3 1.399(4) . ?
C2 H2 0.9500 . ?
C3 C4 1.402(4) . ?
C3 C6 1.464(3) . ?
C4 C5 1.376(3) . ?
C4 H4 0.9500 . ?
C5 H5 0.9500 . ?
C6 C7 1.339(4) . ?
C6 H6 0.9500 . ?
C7 C8 1.467(3) . ?
C7 H7 0.9500 . ?
C8 C12 1.395(4) . ?
C8 C9 1.400(4) . ?
C9 C10 1.386(3) . ?
C9 H9 0.9500 . ?
C10 H10 0.9500 . ?
C11 C12 1.388(4) . ?
C11 H11 0.9500 . ?
C12 H12 0.9500 . ?
